data_2200355
loop_
_publ_author_name
'Wei-Hua Jiang'
'Wei-Sheng Liu'
'Kai-Bei Yu'

_publ_section_title
;
 <i>N</i>,<i>N</i>'-Bis(2-methoxyphenyl)-3,6-dioxaoctanediamide
;
_journal_issue 5
_journal_name_full 'Acta Crystallographica Section E'
_journal_page_first o402
_journal_page_last o403
_journal_paper_doi 10.1107/S1600536801005499
_journal_volume 57
_journal_year 2001
_chemical_formula_iupac 'C20 H24 N2 O6'
_chemical_formula_moiety 'C20 H24 N2 O6'
_chemical_formula_structural 'C20 H24 N2 O6'
_chemical_formula_sum 'C20 H24 N2 O6'
_chemical_formula_weight 388.41
_chemical_name_systematic
;
N,N'-Bis(2-methoxyphenyl)-3,6-dioxaoctanediamide
;
_space_group_IT_number 14
_symmetry_cell_setting monoclinic
_symmetry_space_group_name_Hall '-P 2ybc'
_symmetry_space_group_name_H-M 'P 1 21/c 1'
_cell_angle_alpha 90.00
_cell_angle_beta 98.960(10)
_cell_angle_gamma 90.00
_cell_formula_units_Z 2
_cell_length_a 7.4670(10)
_cell_length_b 16.002(2)
_cell_length_c 8.2560(10)
_cell_measurement_reflns_used 19
_cell_measurement_temperature 296(2)
_cell_measurement_theta_max 14.93
_cell_measurement_theta_min 4.27
_cell_volume 974.4(2)
_computing_cell_refinement XSCANS
_computing_data_collection 'XSCANS (Siemens, 1994)'
_computing_data_reduction 'SHELXTL-Plus (Siemens, 1990)'
_computing_molecular_graphics 'ORTEP-3 (Farrugia, 1997)'
_computing_publication_material SHELXTL-Plus
_computing_structure_refinement 'SHELXL97 (Sheldrick, 1997)'
_computing_structure_solution 'SHELXS97 (Sheldrick, 1990)'
_diffrn_ambient_temperature 296(2)
_diffrn_measured_fraction_theta_full 1.000
_diffrn_measured_fraction_theta_max 1.000
_diffrn_measurement_device_type 'Siemens P4'
_diffrn_measurement_method \w
_diffrn_radiation_monochromator graphite
_diffrn_radiation_source 'fine-focus sealed tube'
_diffrn_radiation_type MoK\a
_diffrn_radiation_wavelength .71073
_diffrn_reflns_av_R_equivalents .0139
_diffrn_reflns_av_sigmaI/netI .0317
_diffrn_reflns_limit_h_max 9
_diffrn_reflns_limit_h_min 0
_diffrn_reflns_limit_k_max 20
_diffrn_reflns_limit_k_min 0
_diffrn_reflns_limit_l_max 10
_diffrn_reflns_limit_l_min -10
_diffrn_reflns_number 2458
_diffrn_reflns_theta_full 27.00
_diffrn_reflns_theta_max 27.00
_diffrn_reflns_theta_min 2.55
_diffrn_standards_decay_% 6.00
_diffrn_standards_interval_count 97
_diffrn_standards_number 3
_exptl_absorpt_coefficient_mu .098
_exptl_absorpt_correction_type none
_exptl_crystal_colour white
_exptl_crystal_density_diffrn 1.324
_exptl_crystal_density_method 'not measured'
_exptl_crystal_description block
_exptl_crystal_F_000 412
_exptl_crystal_size_max .48
_exptl_crystal_size_mid .46
_exptl_crystal_size_min .42
_refine_diff_density_max .163
_refine_diff_density_min -.106
_refine_ls_extinction_coef .086(6)
_refine_ls_extinction_method SHELXL97
_refine_ls_goodness_of_fit_ref .94
_refine_ls_hydrogen_treatment constr
_refine_ls_matrix_type full
_refine_ls_number_parameters 129
_refine_ls_number_reflns 2129
_refine_ls_number_restraints 0
_refine_ls_restrained_S_all .940
_refine_ls_R_factor_all .0631
_refine_ls_R_factor_gt .0371
_refine_ls_shift/su_max .001
_refine_ls_shift/su_mean .000
_refine_ls_structure_factor_coef Fsqd
_refine_ls_weighting_details 'calc w = 1/[\s^2^(Fo^2^)+(0.0529P)^2^] where P = (Fo^2^+2Fc^2^)/3'
_refine_ls_weighting_scheme calc
_refine_ls_wR_factor_ref .0976
_reflns_number_gt 1354
_reflns_number_total 2129
_reflns_threshold_expression I>2\s(I)
_cod_data_source_file wn6012.cif
_cod_data_source_block I
_cod_depositor_comments
;
The following automatic conversions were performed:
'_symmetry_cell_setting' value 'Monoclinic' changed to 'monoclinic'
according to '/home/saulius/struct/CIF-dictionaries/cif_core.dic'
dictionary named 'cif_core.dic' version 2.4.1 from 2010-06-29.

Automatic conversion script
Id: cif_fix_enum 1527 2010-12-29 10:47:43Z saulius 

The following automatic conversions were performed:

'_symmetry_cell_setting' value 'Monoclinic' changed to 'monoclinic'
according to /home/saulius/struct/CIF-dictionaries/cif_core.dic
dictionary named 'cif_core.dic' version 2.4.1 from 2010-06-29.

Automatic conversion script
Id: cif_fix_values 1715 2011-07-08 13:25:40Z adriana 
;
_cod_original_sg_symbol_H-M 'P 21/c'
_cod_database_code 2200355
_cod_database_fobs_code 2200355

loop_
_symmetry_equiv_pos_as_xyz
'x, y, z'
'-x, y+1/2, -z+1/2'
'-x, -y, -z'
'x, -y-1/2, z-1/2'

loop_
_atom_site_label
_atom_site_fract_x
_atom_site_fract_y
_atom_site_fract_z
_atom_site_U_iso_or_equiv
_atom_site_adp_type
_atom_site_calc_flag
_atom_site_refinement_flags
_atom_site_occupancy
_atom_site_disorder_assembly
_atom_site_disorder_group
_atom_site_type_symbol
O1 .13396(13) .30022(6) .08524(12) .0546(3) Uani d . 1 . . O
O2 -.17231(15) .55137(7) .21894(14) .0732(4) Uani d . 1 . . O
O3 .27821(14) .49699(6) .38105(12) .0607(3) Uani d . 1 . . O
N .00240(15) .43887(7) .18061(14) .0507(3) Uani d . 1 . . N
H0 .1108 .4199 .2068 .061 Uiso calc R 1 . . H
C1 -.04592(18) .31235(8) .02712(15) .0453(3) Uani d . 1 . . C
C2 -.1546(2) .25761(9) -.07294(17) .0523(4) Uani d . 1 . . C
H2 -.1064 .2082 -.1070 .063 Uiso calc R 1 . . H
C3 -.3355(2) .27640(10) -.12254(19) .0619(4) Uani d . 1 . . C
H3 -.4088 .2394 -.1899 .074 Uiso calc R 1 . . H
C4 -.4077(2) .34894(10) -.07346(19) .0633(4) Uani d . 1 . . C
H4 -.5298 .3608 -.1072 .076 Uiso calc R 1 . . H
C5 -.2997(2) .40476(9) .02634(18) .0558(4) Uani d . 1 . . C
H5 -.3491 .4542 .0589 .067 Uiso calc R 1 . . H
C6 -.11839(18) .38704(8) .07752(15) .0453(3) Uani d . 1 . . C
C7 -.0290(2) .51418(9) .24366(17) .0494(4) Uani d . 1 . . C
C8 .1303(2) .55213(9) .35304(17) .0529(4) Uani d . 1 . . C
H8A .1669 .6028 .3027 .063 Uiso calc R 1 . . H
H8B .0943 .5672 .4571 .063 Uiso calc R 1 . . H
C9 .4285(2) .53219(9) .4850(2) .0639(5) Uani d . 1 . . C
H9A .3928 .5496 .5878 .077 Uiso calc R 1 . . H
H9B .4730 .5807 .4331 .077 Uiso calc R 1 . . H
C10 .2185(2) .22778(9) .0340(2) .0637(4) Uani d . 1 . . C
H10A .1649 .1790 .0742 .076 Uiso calc R 1 . . H
H10B .3456 .2291 .0768 .076 Uiso calc R 1 . . H
H10C .2024 .2261 -.0836 .076 Uiso calc R 1 . . H

loop_
_atom_site_aniso_label
_atom_site_aniso_U_11
_atom_site_aniso_U_22
_atom_site_aniso_U_33
_atom_site_aniso_U_12
_atom_site_aniso_U_13
_atom_site_aniso_U_23
O1 .0483(6) .0518(6) .0575(6) .0042(5) -.0109(5) -.0041(5)
O2 .0574(7) .0690(7) .0888(9) .0115(6) -.0023(6) -.0179(6)
O3 .0594(7) .0492(6) .0639(7) -.0021(5) -.0202(5) -.0067(5)
N .0454(7) .0490(7) .0521(7) .0017(5) -.0098(5) -.0043(5)
C1 .0446(8) .0482(8) .0394(7) -.0042(6) -.0051(6) .0078(6)
C2 .0574(10) .0479(8) .0470(8) -.0047(7) -.0061(7) .0020(6)
C3 .0575(10) .0612(10) .0594(9) -.0158(8) -.0142(8) .0017(8)
C4 .0450(9) .0687(11) .0702(10) -.0068(8) -.0099(8) .0064(8)
C5 .0479(9) .0565(9) .0594(9) .0012(7) -.0027(7) .0002(7)
C6 .0440(8) .0478(8) .0408(7) -.0032(6) -.0030(6) .0039(6)
C7 .0526(9) .0492(8) .0450(8) .0002(7) .0034(7) .0034(6)
C8 .0606(9) .0468(8) .0479(8) -.0022(7) -.0023(7) -.0001(6)
C9 .0640(11) .0546(9) .0643(9) -.0094(7) -.0178(8) -.0048(7)
C10 .0549(10) .0603(10) .0737(11) .0032(8) .0033(8) -.0025(8)

loop_
_atom_type_symbol
_atom_type_description
_atom_type_scat_dispersion_real
_atom_type_scat_dispersion_imag
_atom_type_scat_source
C C .0033 .0016 'International Tables Vol C Tables 4.2.6.8 and 6.1.1.4'
H H .0000 .0000 'International Tables Vol C Tables 4.2.6.8 and 6.1.1.4'
N N .0061 .0033 'International Tables Vol C Tables 4.2.6.8 and 6.1.1.4'
O O .0106 .0060 'International Tables Vol C Tables 4.2.6.8 and 6.1.1.4'

loop_
_geom_angle_atom_site_label_1
_geom_angle_atom_site_label_2
_geom_angle_atom_site_label_3
_geom_angle_site_symmetry_3
_geom_angle
C1 O1 C10 . 118.08(11)
C8 O3 C9 . 112.20(11)
C7 N C6 . 128.76(12)
O1 C1 C2 . 125.05(13)
O1 C1 C6 . 114.85(11)
C2 C1 C6 . 120.09(13)
C1 C2 C3 . 119.76(14)
C4 C3 C2 . 120.60(14)
C3 C4 C5 . 120.22(15)
C6 C5 C4 . 120.06(15)
C5 C6 C1 . 119.26(12)
C5 C6 N . 124.59(13)
C1 C6 N . 116.15(12)
O2 C7 N . 125.12(14)
O2 C7 C8 . 119.79(13)
N C7 C8 . 115.09(13)
O3 C8 C7 . 111.91(12)
O3 C9 C9 3_666 107.92(15)

loop_
_geom_bond_atom_site_label_1
_geom_bond_atom_site_label_2
_geom_bond_site_symmetry_2
_geom_bond_distance
_geom_bond_publ_flag
O1 C1 . 1.3680(16) ?
O1 C10 . 1.4155(17) ?
O2 C7 . 1.2138(17) ?
O3 C8 . 1.4044(17) ?
O3 C9 . 1.4189(17) ?
N C7 . 1.3477(18) ?
N C6 . 1.4095(16) ?
C1 C2 . 1.3782(18) ?
C1 C6 . 1.4016(19) ?
C2 C3 . 1.382(2) ?
C3 C4 . 1.368(2) ?
C4 C5 . 1.386(2) ?
C5 C6 . 1.3832(19) ?
C7 C8 . 1.5047(19) ?
C9 C9 3_666 1.476(3) ?

loop_
_geom_torsion_atom_site_label_1
_geom_torsion_atom_site_label_2
_geom_torsion_atom_site_label_3
_geom_torsion_atom_site_label_4
_geom_torsion_site_symmetry_4
_geom_torsion
C10 O1 C1 C2 . 2.82(19)
C10 O1 C1 C6 . -177.44(12)
O1 C1 C2 C3 . 179.33(12)
C6 C1 C2 C3 . -.4(2)
C1 C2 C3 C4 . .1(2)
C2 C3 C4 C5 . .3(2)
C3 C4 C5 C6 . -.4(2)
C4 C5 C6 C1 . .1(2)
C4 C5 C6 N . -179.10(12)
O1 C1 C6 C5 . -179.47(12)
C2 C1 C6 C5 . .29(19)
O1 C1 C6 N . -.20(16)
C2 C1 C6 N . 179.56(12)
C7 N C6 C5 . -2.5(2)
C7 N C6 C1 . 178.32(13)
C6 N C7 O2 . -.9(2)
C6 N C7 C8 . 178.76(12)
C9 O3 C8 C7 . -179.62(12)
O2 C7 C8 O3 . 173.90(13)
N C7 C8 O3 . -5.79(18)
C8 O3 C9 C9 3_666 176.47(15)
